data_7010051
loop_
_publ_author_name
'Komatsuzaki, Nobuko'
'Katoh, Ryuzi'
'Himeda, Yuichiro'
'Sugihara, Hideki'
'Arakawa, Hironori'
'Kasuga, Kazuyuki'

_publ_section_title
;
 Structure and photochemical properties of ruthenium complexes having
 dimethyl-substituted DPPZ or TPPHZ as a ligand&#x200A;&#x2020;
;
_journal_issue 18
_journal_name_full 'Journal of the Chemical Society, Dalton Transactions'
_journal_page_first 3053
_journal_paper_doi 10.1039/b005428n
_journal_year 2000
_chemical_formula_sum 'C40 H30 Cl2 N8 O8 Ru'
_chemical_formula_weight 922.70
_space_group_IT_number 2
_symmetry_cell_setting triclinic
_symmetry_Int_Tables_number 2
_symmetry_space_group_name_Hall '-P 1'
_symmetry_space_group_name_H-M 'P -1'
_audit_creation_date 'Tue Jul 18 16:59:23 2000'
_audit_creation_method 'from TEXRAY.INF file'
_cell_angle_alpha 89.17(3)
_cell_angle_beta 89.64(4)
_cell_angle_gamma 76.57(5)
_cell_formula_units_Z 4
_cell_length_a 15.799(8)
_cell_length_b 15.86(1)
_cell_length_c 17.17(1)
_cell_measurement_reflns_used 24
_cell_measurement_temperature 223.2
_cell_measurement_theta_max 15.1
_cell_measurement_theta_min 14.9
_cell_volume 4184(4)
_computing_cell_refinement 'Rigaku/AFC Diffractometer Control'
_computing_data_collection 'Rigaku/AFC Diffractometer Control'
_computing_data_reduction teXsan
_computing_publication_material teXsan
_computing_structure_refinement teXsan
_diffrn_ambient_temperature 223.2
_diffrn_measurement_device_type 'Rigaku AFC7R'
_diffrn_measurement_method \w-2\q
_diffrn_orient_matrix_UB_11 -0.00185
_diffrn_orient_matrix_UB_12 0.05541
_diffrn_orient_matrix_UB_13 0.02776
_diffrn_orient_matrix_UB_21 -0.00269
_diffrn_orient_matrix_UB_22 0.03141
_diffrn_orient_matrix_UB_23 -0.05118
_diffrn_orient_matrix_UB_31 0.06500
_diffrn_orient_matrix_UB_32 -0.01220
_diffrn_orient_matrix_UB_33 -0.00149
_diffrn_radiation_detector 'scintillation counter'
_diffrn_radiation_monochromator graphite
_diffrn_radiation_source 'Rigaku rotating anode'
_diffrn_radiation_type 'Mo K\a'
_diffrn_radiation_wavelength 0.7107
_diffrn_reflns_av_R_equivalents 0.174
_diffrn_reflns_av_sigmaI/netI 0.102
_diffrn_reflns_limit_h_max 20
_diffrn_reflns_limit_h_min -16
_diffrn_reflns_limit_k_max 16
_diffrn_reflns_limit_k_min -20
_diffrn_reflns_limit_l_max 22
_diffrn_reflns_limit_l_min -22
_diffrn_reflns_number 20011
_diffrn_reflns_reduction_process 'Lp corrections applied'
_diffrn_reflns_theta_max 27.52
_diffrn_reflns_theta_min 2.64
_diffrn_standards_decay_% -3.91
_diffrn_standards_interval_count 150
_diffrn_standards_number 3
_exptl_absorpt_coefficient_mu 0.563
_exptl_absorpt_correction_T_max 1.000
_exptl_absorpt_correction_T_min 0.783
_exptl_absorpt_correction_type psi-scan
_exptl_absorpt_process_details '(North, Phillips & Mathews, 1968)'
_exptl_crystal_colour red
_exptl_crystal_density_diffrn 1.465
_exptl_crystal_density_method 'not measured'
_exptl_crystal_description prismatic
_exptl_crystal_F_000 1872.00
_exptl_crystal_size_max 0.300
_exptl_crystal_size_mid 0.250
_exptl_crystal_size_min 0.150
_refine_diff_density_max 1.34
_refine_diff_density_min -0.91
_refine_ls_extinction_method none
_refine_ls_goodness_of_fit_ref 2.225
_refine_ls_hydrogen_treatment noref
_refine_ls_matrix_type full
_refine_ls_number_constraints 0
_refine_ls_number_parameters 1144
_refine_ls_number_reflns 9199
_refine_ls_number_restraints 0
_refine_ls_R_factor_all 0.0738
_refine_ls_R_factor_gt 0.0738
_refine_ls_shift/su_max 2.9330
_refine_ls_shift/su_mean 0.1200
_refine_ls_structure_factor_coef F
_refine_ls_weighting_details 'w = 1/[\s^2^(Fo) + 0.00022|Fo|^2^]'
_refine_ls_weighting_scheme calc
_refine_ls_wR_factor_gt 0.0865
_refine_ls_wR_factor_ref 0.0930
_reflns_number_gt 9199
_reflns_number_total 19229
_reflns_threshold_expression >2.0sigma(I)
_cod_data_source_file b005428n.txt
_cod_data_source_block 1
_cod_depositor_comments
;
The following automatic conversions were performed:
'_reflns_observed_expression' tag replaced with
'_reflns_threshold_expression' tag as specified in the replacement
file
'cod-tools/trunk/perl-scripts/inputs/replacement_tags.lst'.

'_atom_site_calc_flags'
tag replaced with '_atom_site_calc_flag' tag as specified in the
replacement file
'cod-tools/trunk/perl-scripts/inputs/replacement_tags.lst'.

'_atom_type_scat_imag'
tag replaced with '_atom_type_scat_dispersion_imag' tag as specified
in the replacement file
'cod-tools/trunk/perl-scripts/inputs/replacement_tags.lst'.

Automatic conversion script
Id: cif_correct_tags 3137 2015-03-23 15:08:43Z antanas 
;
_cod_original_cell_volume 4183(4)
_cod_original_sg_symbol_H-M 'P -1         '
_cod_original_formula_sum 'C40 H30 Cl2 N8 O8 Ru '
_cod_database_code 7010051

loop_
_symmetry_equiv_pos_as_xyz
x,y,z
-x,-y,-z

loop_
_atom_site_label
_atom_site_type_symbol
_atom_site_fract_x
_atom_site_fract_y
_atom_site_fract_z
_atom_site_U_iso_or_equiv
_atom_site_adp_type
_atom_site_occupancy
_atom_site_calc_flag
_atom_site_refinement_flags
_atom_site_disorder_assembly
_atom_site_disorder_group
Ru(1) Ru 0.88366(5) 0.29591(6) 0.34457(4) 0.0406(2) Uani 1.00 d . . .
Ru(2) Ru 1.44041(5) -0.19556(6) 0.23311(5) 0.0511(3) Uani 1.00 d . . .
Cl(1) Cl 0.9518(2) 0.6168(2) 0.2350(2) 0.0568(8) Uani 1.00 d . . .
Cl(2) Cl 0.3481(3) 0.4105(4) 0.3701(3) 0.117(2) Uani 1.00 d . . .
Cl(3) Cl 0.6759(3) 0.3123(3) 0.0516(3) 0.100(2) Uani 1.00 d . . .
Cl(4) Cl 1.8471(2) -0.0454(3) 0.4325(2) 0.075(1) Uani 1.00 d . . .
O(1) O 0.9561(8) 0.7021(7) 0.2247(7) 0.124(5) Uani 1.00 d . . .
O(2) O 0.9337(9) 0.6019(8) 0.3123(6) 0.138(5) Uani 1.00 d . . .
O(3) O 1.0295(6) 0.5589(7) 0.2163(6) 0.111(4) Uani 1.00 d . . .
O(4) O 0.8858(6) 0.5991(9) 0.1895(7) 0.146(5) Uani 1.00 d . . .
O(5) O 0.4269(8) 0.424(1) 0.3554(10) 0.192(8) Uani 1.00 d . . .
O(6) O 0.305(1) 0.466(1) 0.425(1) 0.218(9) Uani 1.00 d . . .
O(7) O 0.2960(9) 0.435(1) 0.3068(9) 0.217(8) Uani 1.00 d . . .
O(8) O 0.349(1) 0.327(1) 0.392(1) 0.235(10) Uani 1.00 d . . .
O(9) O 0.611(1) 0.294(2) 0.026(2) 0.40(2) Uani 1.00 d . . .
O(10) O 0.737(1) 0.2445(10) 0.036(1) 0.225(9) Uani 1.00 d . . .
O(11) O 0.667(1) 0.337(1) 0.1229(8) 0.234(10) Uani 1.00 d . . .
O(12) O 0.696(1) 0.3834(10) 0.0071(8) 0.161(6) Uani 1.00 d . . .
O(13) O 1.9116(9) -0.029(1) 0.4770(6) 0.189(7) Uani 1.00 d . . .
O(14) O 1.774(1) 0.020(1) 0.4438(9) 0.204(8) Uani 1.00 d . . .
O(15) O 1.8662(7) -0.0432(8) 0.3536(5) 0.122(4) Uani 1.00 d . . .
O(16) O 1.830(1) -0.1234(9) 0.4548(6) 0.156(6) Uani 1.00 d . . .
O(17) O 0.470(1) 0.113(2) 0.360(2) 0.40(2) Uani 1.00 d . . .
O(18) O 0.412(1) 0.225(2) 0.241(1) 0.34(1) Uani 1.00 d . . .
O(19) O 0.5169(9) 0.130(1) 0.0982(7) 0.197(7) Uani 1.00 d . . .
O(20) O 0.311(1) 0.229(1) 0.5387(8) 0.185(7) Uani 1.00 d . . .
N(1) N 0.8997(5) 0.3198(5) 0.2282(4) 0.040(2) Uani 1.00 d . . .
N(2) N 0.9681(5) 0.1835(5) 0.3120(4) 0.042(2) Uani 1.00 d . . .
N(3) N 1.0926(5) 0.0277(5) 0.0842(4) 0.046(2) Uani 1.00 d . . .
N(4) N 1.0210(6) 0.1756(6) -0.0070(4) 0.051(3) Uani 1.00 d . . .
N(5) N 0.9839(5) 0.3478(6) 0.3834(4) 0.053(3) Uani 1.00 d . . .
N(6) N 0.8849(5) 0.2635(5) 0.4605(4) 0.047(2) Uani 1.00 d . . .
N(7) N 0.7880(5) 0.4049(6) 0.3599(4) 0.052(3) Uani 1.00 d . . .
N(8) N 0.7753(6) 0.2504(6) 0.3155(4) 0.052(3) Uani 1.00 d . . .
N(9) N 1.4222(5) -0.1214(6) 0.1332(5) 0.054(3) Uani 1.00 d . . .
N(10) N 1.3669(5) -0.0802(5) 0.2717(5) 0.048(3) Uani 1.00 d . . .
N(11) N 1.2191(6) 0.2061(7) 0.1835(6) 0.062(3) Uani 1.00 d . . .
N(12) N 1.2632(7) 0.1563(8) 0.0325(5) 0.069(4) Uani 1.00 d . . .
N(13) N 1.5210(6) -0.3037(6) 0.1865(5) 0.062(3) Uani 1.00 d . . .
N(14) N 1.5609(5) -0.1690(6) 0.2493(4) 0.047(3) Uani 1.00 d . . .
N(15) N 1.4407(6) -0.2600(6) 0.3357(6) 0.065(3) Uani 1.00 d . . .
N(16) N 1.3312(6) -0.2436(7) 0.2207(7) 0.071(4) Uani 1.00 d . . .
N(17) N 0.457(2) 0.273(2) 0.110(2) 0.21(1) Uani 1.00 d . . .
C(1) C 0.8685(6) 0.3919(7) 0.1902(6) 0.048(3) Uani 1.00 d . . .
C(2) C 0.8777(7) 0.4013(7) 0.1106(6) 0.051(3) Uani 1.00 d . . .
C(3) C 0.9231(7) 0.3321(7) 0.0674(5) 0.053(3) Uani 1.00 d . . .
C(4) C 0.9592(6) 0.2548(6) 0.1064(5) 0.041(3) Uani 1.00 d . . .
C(5) C 0.9477(5) 0.2506(6) 0.1879(5) 0.038(3) Uani 1.00 d . . .
C(6) C 0.9853(6) 0.1755(6) 0.2333(5) 0.040(3) Uani 1.00 d . . .
C(7) C 1.0359(6) 0.0995(6) 0.2016(5) 0.039(3) Uani 1.00 d . . .
C(8) C 1.0709(6) 0.0291(7) 0.2515(5) 0.045(3) Uani 1.00 d . . .
C(9) C 1.0532(7) 0.0386(7) 0.3306(6) 0.052(3) Uani 1.00 d . . .
C(10) C 1.0024(6) 0.1148(7) 0.3583(5) 0.048(3) Uani 1.00 d . . .
C(11) C 0.9264(9) 0.3497(8) -0.0202(6) 0.072(4) Uani 1.00 d . . .
C(12) C 1.1258(7) -0.0578(7) 0.2270(6) 0.054(3) Uani 1.00 d . . .
C(13) C 1.0111(6) 0.1749(7) 0.0710(5) 0.044(3) Uani 1.00 d . . .
C(14) C 1.0469(6) 0.1004(7) 0.1160(5) 0.043(3) Uani 1.00 d . . .
C(15) C 1.1013(6) 0.0287(7) 0.0053(5) 0.048(3) Uani 1.00 d . . .
C(16) C 1.1487(7) -0.0497(7) -0.0312(6) 0.058(3) Uani 1.00 d . . .
C(17) C 1.1580(8) -0.0490(8) -0.1099(6) 0.064(4) Uani 1.00 d . . .
C(18) C 1.1237(8) 0.0250(9) -0.1548(6) 0.067(4) Uani 1.00 d . . .
C(19) C 1.0793(8) 0.0996(8) -0.1217(6) 0.062(4) Uani 1.00 d . . .
C(20) C 1.0668(7) 0.1027(7) -0.0394(5) 0.050(3) Uani 1.00 d . . .
C(21) C 0.8349(7) 0.2192(7) 0.4973(6) 0.054(3) Uani 1.00 d . . .
C(22) C 0.8440(8) 0.1953(9) 0.5744(6) 0.067(4) Uani 1.00 d . . .
C(23) C 0.9084(9) 0.217(1) 0.6158(6) 0.085(5) Uani 1.00 d . . .
C(24) C 0.9616(9) 0.2638(9) 0.5814(7) 0.076(4) Uani 1.00 d . . .
C(25) C 0.9498(7) 0.2851(7) 0.5029(6) 0.056(3) Uani 1.00 d . . .
C(26) C 1.0052(7) 0.3325(8) 0.4587(6) 0.058(3) Uani 1.00 d . . .
C(27) C 1.0721(8) 0.363(1) 0.4921(7) 0.087(5) Uani 1.00 d . . .
C(28) C 1.1186(9) 0.408(1) 0.4448(8) 0.086(5) Uani 1.00 d . . .
C(29) C 1.0968(8) 0.4238(9) 0.3697(7) 0.080(5) Uani 1.00 d . . .
C(30) C 1.0295(8) 0.3925(8) 0.3400(6) 0.069(4) Uani 1.00 d . . .
C(31) C 0.7983(9) 0.4839(8) 0.3778(7) 0.074(4) Uani 1.00 d . . .
C(32) C 0.733(2) 0.5560(10) 0.3781(9) 0.108(6) Uani 1.00 d . . .
C(33) C 0.648(1) 0.548(1) 0.357(1) 0.135(8) Uani 1.00 d . . .
C(34) C 0.6370(9) 0.471(1) 0.3395(10) 0.109(6) Uani 1.00 d . . .
C(35) C 0.7045(7) 0.3994(9) 0.3385(6) 0.067(4) Uani 1.00 d . . .
C(36) C 0.7005(7) 0.3115(9) 0.3166(6) 0.066(4) Uani 1.00 d . . .
C(37) C 0.6227(8) 0.287(1) 0.2947(9) 0.104(6) Uani 1.00 d . . .
C(38) C 0.628(1) 0.200(2) 0.274(1) 0.114(7) Uani 1.00 d . . .
C(39) C 0.702(1) 0.146(1) 0.2748(8) 0.096(6) Uani 1.00 d . . .
C(40) C 0.7754(8) 0.1690(8) 0.2978(6) 0.065(4) Uani 1.00 d . . .
C(41) C 1.4525(7) -0.1465(9) 0.0617(7) 0.070(4) Uani 1.00 d . . .
C(42) C 1.4328(8) -0.092(1) -0.0030(7) 0.075(5) Uani 1.00 d . . .
C(43) C 1.3808(8) -0.0117(10) 0.0000(7) 0.070(4) Uani 1.00 d . . .
C(44) C 1.3464(7) 0.0193(8) 0.0756(6) 0.058(4) Uani 1.00 d . . .
C(45) C 1.3724(6) -0.0418(8) 0.1388(6) 0.053(3) Uani 1.00 d . . .
C(46) C 1.3409(6) -0.0146(7) 0.2175(6) 0.050(3) Uani 1.00 d . . .
C(47) C 1.2895(6) 0.0674(7) 0.2343(6) 0.048(3) Uani 1.00 d . . .
C(48) C 1.2641(6) 0.0855(7) 0.3131(6) 0.051(3) Uani 1.00 d . . .
C(49) C 1.2894(7) 0.0187(8) 0.3655(6) 0.057(3) Uani 1.00 d . . .
C(50) C 1.3388(7) -0.0621(8) 0.3456(6) 0.055(3) Uani 1.00 d . . .
C(51) C 1.3615(9) 0.043(1) -0.0738(7) 0.093(5) Uani 1.00 d . . .
C(52) C 1.2127(8) 0.1700(8) 0.3417(7) 0.066(4) Uani 1.00 d . . .
C(53) C 1.2910(7) 0.1033(8) 0.0910(7) 0.059(4) Uani 1.00 d . . .
C(54) C 1.2646(7) 0.1286(8) 0.1703(6) 0.053(3) Uani 1.00 d . . .
C(55) C 1.1952(8) 0.2620(9) 0.1260(8) 0.067(4) Uani 1.00 d . . .
C(56) C 1.1487(10) 0.346(1) 0.1376(9) 0.091(5) Uani 1.00 d . . .
C(57) C 1.120(1) 0.403(1) 0.080(1) 0.109(7) Uani 1.00 d . . .
C(58) C 1.138(1) 0.375(1) 0.001(1) 0.115(7) Uani 1.00 d . . .
C(59) C 1.183(1) 0.294(1) -0.0145(9) 0.094(6) Uani 1.00 d . . .
C(60) C 1.2156(9) 0.2347(9) 0.0474(8) 0.072(4) Uani 1.00 d . . .
C(61) C 1.4983(8) -0.3728(9) 0.1542(9) 0.087(5) Uani 1.00 d . . .
C(62) C 1.5551(9) -0.4431(9) 0.1277(9) 0.095(5) Uani 1.00 d . . .
C(63) C 1.6433(9) -0.4497(10) 0.1321(9) 0.093(5) Uani 1.00 d . . .
C(64) C 1.6690(7) -0.3799(9) 0.1651(7) 0.074(4) Uani 1.00 d . . .
C(65) C 1.6093(6) -0.3102(7) 0.1925(6) 0.056(3) Uani 1.00 d . . .
C(66) C 1.6294(7) -0.2324(7) 0.2274(6) 0.050(3) Uani 1.00 d . . .
C(67) C 1.7149(7) -0.2258(8) 0.2410(6) 0.063(4) Uani 1.00 d . . .
C(68) C 1.7298(8) -0.1530(9) 0.2756(7) 0.070(4) Uani 1.00 d . . .
C(69) C 1.6594(8) -0.0894(8) 0.2958(7) 0.068(4) Uani 1.00 d . . .
C(70) C 1.5759(7) -0.0980(7) 0.2812(6) 0.060(4) Uani 1.00 d . . .
C(71) C 1.4930(8) -0.2585(8) 0.3968(8) 0.077(5) Uani 1.00 d . . .
C(72) C 1.491(1) -0.304(1) 0.4649(9) 0.101(6) Uani 1.00 d . . .
C(73) C 1.433(2) -0.356(1) 0.471(1) 0.121(8) Uani 1.00 d . . .
C(74) C 1.375(1) -0.356(1) 0.411(1) 0.116(8) Uani 1.00 d . . .
C(75) C 1.380(1) -0.3065(9) 0.3456(9) 0.087(5) Uani 1.00 d . . .
C(76) C 1.3196(9) -0.2992(10) 0.2784(10) 0.085(5) Uani 1.00 d . . .
C(77) C 1.253(1) -0.345(1) 0.273(1) 0.132(8) Uani 1.00 d . . .
C(78) C 1.199(1) -0.326(2) 0.208(1) 0.146(9) Uani 1.00 d . . .
C(79) C 1.211(1) -0.268(2) 0.151(1) 0.139(8) Uani 1.00 d . . .
C(80) C 1.2770(8) -0.229(1) 0.1605(9) 0.096(5) Uani 1.00 d . . .
C(81) C 0.367(3) 0.429(3) 0.103(2) 0.28(2) Uani 1.00 d . . .
C(82) C 0.407(3) 0.351(3) 0.113(4) 0.29(4) Uani 1.00 d . . .
C(83) C 0.525(3) 0.076(3) 0.448(2) 0.34(3) Uani 1.00 d . . .
C(84) C 0.467(2) 0.119(2) 0.204(2) 0.26(2) Uani 1.00 d . . .
H(1) H 0.9547 0.3957 -0.0312 0.0874 Uiso 1.00 calc . . .
H(2) H 0.9592 0.2986 -0.0463 0.0874 Uiso 1.00 calc . . .
H(3) H 0.8697 0.3643 -0.0423 0.0874 Uiso 1.00 calc . . .
H(4) H 1.0982 -0.1042 0.2401 0.0637 Uiso 1.00 calc . . .
H(5) H 1.1351 -0.0592 0.1712 0.0637 Uiso 1.00 calc . . .
H(6) H 1.1819 -0.0705 0.2511 0.0637 Uiso 1.00 calc . . .
H(7) H 1.2442 0.1933 0.3798 0.0762 Uiso 1.00 calc . . .
H(8) H 1.1991 0.2110 0.2993 0.0762 Uiso 1.00 calc . . .
H(9) H 1.1590 0.1635 0.3645 0.0762 Uiso 1.00 calc . . .
H(10) H 1.4128 0.0545 -0.0972 0.1020 Uiso 1.00 calc . . .
H(11) H 1.3324 0.0164 -0.1121 0.1020 Uiso 1.00 calc . . .
H(12) H 1.3227 0.0994 -0.0630 0.1020 Uiso 1.00 calc . . .
H(13) H 0.8368 0.4416 0.2192 0.0570 Uiso 1.00 calc . . .
H(14) H 0.8523 0.4568 0.0844 0.0630 Uiso 1.00 calc . . .
H(15) H 1.0768 -0.0082 0.3664 0.0595 Uiso 1.00 calc . . .
H(16) H 0.9916 0.1193 0.4136 0.0574 Uiso 1.00 calc . . .
H(17) H 1.1740 -0.1020 -0.0001 0.0693 Uiso 1.00 calc . . .
H(18) H 1.1891 -0.1010 -0.1354 0.0733 Uiso 1.00 calc . . .
H(19) H 1.1320 0.0223 -0.2104 0.0750 Uiso 1.00 calc . . .
H(20) H 1.0562 0.1512 -0.1537 0.0720 Uiso 1.00 calc . . .
H(21) H 0.8571 0.4907 0.3904 0.0883 Uiso 1.00 calc . . .
H(22) H 0.7415 0.6127 0.3940 0.1212 Uiso 1.00 calc . . .
H(23) H 0.6007 0.5974 0.3557 0.1427 Uiso 1.00 calc . . .
H(24) H 0.5773 0.4638 0.3254 0.1233 Uiso 1.00 calc . . .
H(25) H 0.5660 0.3285 0.2927 0.1124 Uiso 1.00 calc . . .
H(26) H 0.5764 0.1824 0.2591 0.1229 Uiso 1.00 calc . . .
H(27) H 0.7044 0.0854 0.2585 0.1065 Uiso 1.00 calc . . .
H(28) H 0.8308 0.1247 0.3008 0.0755 Uiso 1.00 calc . . .
H(29) H 0.7891 0.2021 0.4674 0.0644 Uiso 1.00 calc . . .
H(30) H 0.8053 0.1633 0.5992 0.0779 Uiso 1.00 calc . . .
H(31) H 0.9165 0.1984 0.6698 0.0957 Uiso 1.00 calc . . .
H(32) H 1.0072 0.2815 0.6109 0.0897 Uiso 1.00 calc . . .
H(33) H 1.0853 0.3542 0.5469 0.0927 Uiso 1.00 calc . . .
H(34) H 1.1659 0.4294 0.4673 0.0968 Uiso 1.00 calc . . .
H(35) H 1.1279 0.4570 0.3363 0.0899 Uiso 1.00 calc . . .
H(36) H 1.0149 0.4032 0.2852 0.0765 Uiso 1.00 calc . . .
H(37) H 1.2734 0.0281 0.4195 0.0671 Uiso 1.00 calc . . .
H(38) H 1.3535 -0.1072 0.3856 0.0632 Uiso 1.00 calc . . .
H(39) H 1.4884 -0.2054 0.0551 0.0799 Uiso 1.00 calc . . .
H(40) H 1.4585 -0.1130 -0.0518 0.0830 Uiso 1.00 calc . . .
H(41) H 1.1366 0.3660 0.1919 0.1065 Uiso 1.00 calc . . .
H(42) H 1.0870 0.4626 0.0915 0.1285 Uiso 1.00 calc . . .
H(43) H 1.1129 0.4153 -0.0394 0.1276 Uiso 1.00 calc . . .
H(44) H 1.1961 0.2784 -0.0694 0.1118 Uiso 1.00 calc . . .
H(45) H 1.5343 -0.2214 0.3931 0.0907 Uiso 1.00 calc . . .
H(46) H 1.5301 -0.2995 0.5091 0.1185 Uiso 1.00 calc . . .
H(47) H 1.4346 -0.3950 0.5166 0.1389 Uiso 1.00 calc . . .
H(48) H 1.3307 -0.3896 0.4154 0.1361 Uiso 1.00 calc . . .
H(49) H 1.1500 -0.3492 0.1983 0.1418 Uiso 1.00 calc . . .
H(50) H 1.1710 -0.2521 0.1023 0.1455 Uiso 1.00 calc . . .
H(51) H 1.2872 -0.1843 0.1196 0.1058 Uiso 1.00 calc . . .
H(52) H 1.2431 -0.3898 0.3090 0.1479 Uiso 1.00 calc . . .
H(53) H 1.7638 -0.2734 0.2265 0.0720 Uiso 1.00 calc . . .
H(54) H 1.7878 -0.1467 0.2858 0.0825 Uiso 1.00 calc . . .
H(55) H 1.6683 -0.0365 0.3196 0.0771 Uiso 1.00 calc . . .
H(56) H 1.5272 -0.0516 0.2947 0.0694 Uiso 1.00 calc . . .
H(57) H 1.4360 -0.3699 0.1485 0.0964 Uiso 1.00 calc . . .
H(58) H 1.5344 -0.4921 0.1073 0.1075 Uiso 1.00 calc . . .
H(59) H 1.6864 -0.5004 0.1136 0.1040 Uiso 1.00 calc . . .
H(60) H 1.7306 -0.3802 0.1682 0.0864 Uiso 1.00 calc . . .
H(61) H 0.3819 0.4547 0.1510 0.2842 Uiso 1.00 calc . . .
H(62) H 0.3943 0.4539 0.0613 0.2842 Uiso 1.00 calc . . .
H(63) H 0.3077 0.4412 0.0972 0.2842 Uiso 1.00 calc . . .
H(64) H 0.3723 0.3456 0.0584 0.3660 Uiso 1.00 calc . . .
H(65) H 0.3601 0.3465 0.1481 0.3660 Uiso 1.00 calc . . .

loop_
_atom_site_aniso_label
_atom_site_aniso_U_11
_atom_site_aniso_U_22
_atom_site_aniso_U_33
_atom_site_aniso_U_12
_atom_site_aniso_U_13
_atom_site_aniso_U_23
Ru(1) 0.0379(4) 0.0497(5) 0.0340(4) -0.0099(4) 0.0013(3) 0.0003(3)
Ru(2) 0.0398(5) 0.0603(6) 0.0564(6) -0.0168(4) 0.0048(4) -0.0217(4)
Cl(1) 0.053(2) 0.067(2) 0.054(2) -0.021(1) -0.004(1) 0.000(1)
Cl(2) 0.091(3) 0.135(4) 0.124(4) -0.026(3) -0.014(3) 0.017(3)
Cl(3) 0.084(3) 0.108(3) 0.114(3) -0.033(2) 0.019(2) -0.057(3)
Cl(4) 0.083(2) 0.106(3) 0.044(2) -0.042(2) -0.009(1) 0.005(2)
O(1) 0.15(1) 0.085(8) 0.140(10) -0.042(7) 0.004(8) 0.015(7)
O(2) 0.20(1) 0.17(1) 0.065(7) -0.09(1) 0.040(7) -0.016(7)
O(3) 0.064(6) 0.124(9) 0.135(9) 0.000(6) 0.013(6) 0.021(7)
O(4) 0.070(7) 0.21(1) 0.16(1) -0.028(8) -0.033(7) -0.083(10)
O(5) 0.082(9) 0.26(2) 0.25(2) -0.06(1) 0.045(10) -0.05(1)
O(6) 0.25(2) 0.19(2) 0.25(2) -0.14(1) 0.14(2) -0.09(1)
O(7) 0.10(1) 0.38(3) 0.15(1) -0.02(1) -0.017(10) 0.08(1)
O(8) 0.21(2) 0.13(1) 0.38(3) -0.06(1) -0.12(2) 0.08(2)
O(9) 0.22(2) 0.64(5) 0.42(3) -0.29(3) 0.06(2) -0.26(3)
O(10) 0.25(2) 0.10(1) 0.28(2) 0.05(1) 0.08(2) 0.00(1)
O(11) 0.45(3) 0.21(2) 0.090(10) -0.17(2) 0.08(1) -0.05(1)
O(12) 0.20(2) 0.14(1) 0.14(1) -0.04(1) 0.03(1) -0.018(9)
O(13) 0.19(1) 0.35(2) 0.081(8) -0.17(1) -0.063(8) 0.02(1)
O(14) 0.17(1) 0.26(2) 0.14(1) 0.03(1) 0.02(1) 0.06(1)
O(15) 0.16(1) 0.20(1) 0.046(5) -0.128(9) 0.007(6) -0.008(6)
O(16) 0.27(2) 0.15(1) 0.090(8) -0.13(1) 0.030(9) 0.009(7)
O(17) 0.17(2) 0.33(3) 0.74(5) -0.15(2) -0.05(2) 0.22(3)
O(18) 0.14(1) 0.40(3) 0.51(3) -0.11(2) -0.01(2) -0.14(2)
O(19) 0.17(1) 0.38(2) 0.091(9) -0.15(1) 0.044(8) -0.10(1)
O(20) 0.20(1) 0.25(2) 0.15(1) -0.13(1) -0.04(1) 0.05(1)
N(1) 0.039(4) 0.045(5) 0.038(4) -0.014(4) -0.005(3) 0.006(4)
N(2) 0.038(4) 0.051(5) 0.033(4) -0.004(4) 0.004(3) -0.001(4)
N(3) 0.041(4) 0.062(6) 0.039(4) -0.019(4) 0.000(3) 0.001(4)
N(4) 0.065(6) 0.064(6) 0.034(4) -0.033(5) 0.002(4) -0.001(4)
N(5) 0.059(5) 0.070(6) 0.036(5) -0.028(5) -0.002(4) -0.002(4)
N(6) 0.046(5) 0.056(5) 0.040(5) -0.015(4) 0.006(4) 0.002(4)
N(7) 0.052(5) 0.061(6) 0.032(4) 0.006(4) 0.010(4) -0.003(4)
N(8) 0.052(5) 0.068(6) 0.036(5) -0.016(5) 0.003(4) 0.005(4)
N(9) 0.037(5) 0.078(7) 0.052(5) -0.022(5) 0.007(4) -0.026(5)
N(10) 0.047(5) 0.054(5) 0.042(5) -0.010(4) 0.002(4) -0.015(4)
N(11) 0.049(5) 0.075(7) 0.069(6) -0.026(5) 0.001(5) 0.008(5)
N(12) 0.075(7) 0.089(8) 0.054(6) -0.042(6) -0.007(5) 0.009(6)
N(13) 0.053(5) 0.066(6) 0.067(6) -0.015(5) 0.016(4) -0.032(5)
N(14) 0.048(5) 0.057(6) 0.042(5) -0.023(4) -0.005(4) -0.009(4)
N(15) 0.041(5) 0.060(6) 0.094(8) -0.014(5) 0.008(5) -0.009(5)
N(16) 0.044(5) 0.082(8) 0.095(8) -0.027(5) 0.014(5) -0.043(6)
N(17) 0.17(2) 0.20(3) 0.27(3) -0.05(2) 0.08(2) -0.12(2)
C(1) 0.042(5) 0.053(6) 0.050(6) -0.015(5) 0.000(4) 0.005(5)
C(2) 0.055(6) 0.054(7) 0.046(6) -0.015(5) -0.004(5) 0.013(5)
C(3) 0.063(7) 0.073(8) 0.032(5) -0.035(6) -0.007(5) 0.009(5)
C(4) 0.041(5) 0.053(6) 0.035(5) -0.021(5) -0.005(4) 0.007(4)
C(5) 0.030(4) 0.043(5) 0.046(5) -0.016(4) -0.001(4) 0.000(4)
C(6) 0.039(5) 0.052(6) 0.031(5) -0.015(4) -0.001(4) 0.000(4)
C(7) 0.037(5) 0.047(6) 0.037(5) -0.018(4) -0.001(4) 0.000(4)
C(8) 0.037(5) 0.062(7) 0.038(5) -0.017(5) 0.005(4) -0.007(5)
C(9) 0.053(6) 0.056(7) 0.045(6) -0.011(5) -0.001(5) 0.015(5)
C(10) 0.045(6) 0.058(7) 0.043(6) -0.013(5) 0.005(4) 0.007(5)
C(11) 0.099(10) 0.079(9) 0.042(6) -0.029(8) -0.009(6) 0.013(6)
C(12) 0.055(6) 0.057(7) 0.046(6) -0.009(5) 0.003(5) 0.000(5)
C(13) 0.054(6) 0.060(6) 0.027(5) -0.033(5) -0.002(4) 0.001(4)
C(14) 0.041(5) 0.057(6) 0.036(5) -0.024(5) 0.002(4) -0.004(4)
C(15) 0.048(6) 0.065(7) 0.039(5) -0.030(5) 0.009(4) -0.012(5)
C(16) 0.063(7) 0.071(8) 0.048(6) -0.029(6) 0.014(5) -0.013(5)
C(17) 0.068(7) 0.091(9) 0.042(6) -0.031(7) 0.013(5) -0.021(6)
C(18) 0.087(9) 0.092(9) 0.032(6) -0.044(7) 0.015(5) -0.019(6)
C(19) 0.080(8) 0.078(8) 0.037(6) -0.039(7) 0.007(5) -0.004(5)
C(20) 0.064(7) 0.062(7) 0.033(5) -0.036(6) 0.002(4) -0.003(5)
C(21) 0.058(6) 0.065(7) 0.043(6) -0.020(6) 0.006(5) 0.005(5)
C(22) 0.066(8) 0.093(10) 0.045(6) -0.027(7) 0.011(6) 0.014(6)
C(23) 0.10(1) 0.13(1) 0.035(6) -0.048(9) 0.006(6) 0.014(7)
C(24) 0.092(9) 0.10(1) 0.042(6) -0.040(8) -0.009(6) 0.005(6)
C(25) 0.061(7) 0.068(7) 0.042(6) -0.020(6) 0.001(5) 0.000(5)
C(26) 0.067(7) 0.075(8) 0.038(6) -0.030(6) -0.006(5) 0.003(5)
C(27) 0.080(9) 0.15(1) 0.051(7) -0.073(9) -0.013(6) -0.003(8)
C(28) 0.084(9) 0.13(1) 0.067(9) -0.068(9) -0.017(7) 0.007(8)
C(29) 0.073(8) 0.12(1) 0.068(8) -0.057(8) -0.005(7) 0.009(8)
C(30) 0.073(8) 0.099(10) 0.046(6) -0.046(7) -0.018(6) 0.013(6)
C(31) 0.11(1) 0.051(8) 0.055(7) -0.011(7) 0.024(7) -0.015(6)
C(32) 0.18(2) 0.058(9) 0.069(10) 0.00(1) 0.04(1) -0.003(7)
C(33) 0.14(2) 0.10(1) 0.12(1) 0.06(1) 0.07(1) 0.03(1)
C(34) 0.070(10) 0.11(1) 0.12(1) 0.037(9) 0.035(9) 0.05(1)
C(35) 0.052(7) 0.092(10) 0.045(6) 0.005(6) 0.017(5) 0.021(6)
C(36) 0.052(7) 0.10(1) 0.043(6) -0.016(7) -0.005(5) 0.020(6)
C(37) 0.047(8) 0.19(2) 0.08(1) -0.03(1) -0.007(7) 0.02(1)
C(38) 0.08(1) 0.18(2) 0.10(1) -0.08(1) -0.015(10) 0.00(1)
C(39) 0.10(1) 0.15(2) 0.068(9) -0.08(1) -0.002(8) -0.007(9)
C(40) 0.079(8) 0.081(9) 0.047(6) -0.045(7) 0.010(6) -0.008(6)
C(41) 0.056(7) 0.10(1) 0.061(8) -0.031(7) 0.004(6) -0.035(7)
C(42) 0.066(8) 0.12(1) 0.044(7) -0.032(8) 0.007(6) -0.026(7)
C(43) 0.061(8) 0.11(1) 0.053(7) -0.044(8) -0.001(6) -0.011(7)
C(44) 0.054(6) 0.091(9) 0.041(6) -0.040(6) -0.011(5) -0.004(6)
C(45) 0.042(6) 0.078(8) 0.048(6) -0.030(6) 0.000(4) -0.015(5)
C(46) 0.035(5) 0.070(8) 0.049(6) -0.021(5) 0.005(4) -0.009(5)
C(47) 0.040(5) 0.052(6) 0.055(6) -0.019(5) -0.001(4) -0.009(5)
C(48) 0.040(6) 0.053(7) 0.060(7) -0.007(5) 0.000(5) -0.003(5)
C(49) 0.049(6) 0.078(8) 0.046(6) -0.017(6) 0.008(5) -0.012(6)
C(50) 0.051(6) 0.073(8) 0.044(6) -0.017(6) 0.007(5) -0.011(5)
C(51) 0.10(1) 0.14(1) 0.049(7) -0.038(10) 0.018(7) -0.008(8)
C(52) 0.068(8) 0.060(8) 0.067(8) -0.012(6) 0.008(6) -0.005(6)
C(53) 0.053(7) 0.073(8) 0.060(7) -0.035(6) -0.005(5) -0.002(6)
C(54) 0.044(6) 0.073(8) 0.054(6) -0.035(6) -0.002(5) 0.001(6)
C(55) 0.052(7) 0.069(9) 0.084(9) -0.024(6) 0.001(6) 0.010(7)
C(56) 0.09(1) 0.09(1) 0.10(1) -0.032(9) 0.004(8) 0.026(9)
C(57) 0.10(1) 0.08(1) 0.15(2) -0.021(9) 0.00(1) 0.03(1)
C(58) 0.13(1) 0.09(1) 0.14(2) -0.05(1) -0.03(1) 0.05(1)
C(59) 0.10(1) 0.09(1) 0.10(1) -0.036(10) -0.023(9) 0.030(9)
C(60) 0.070(8) 0.075(9) 0.081(9) -0.039(7) -0.013(7) 0.019(7)
C(61) 0.050(7) 0.085(10) 0.13(1) -0.024(7) 0.019(7) -0.062(9)
C(62) 0.075(9) 0.080(10) 0.14(1) -0.027(8) 0.011(9) -0.074(9)
C(63) 0.071(9) 0.09(1) 0.11(1) -0.008(8) 0.012(8) -0.051(9)
C(64) 0.046(6) 0.087(10) 0.086(9) -0.011(6) 0.004(6) -0.025(7)
C(65) 0.038(5) 0.076(8) 0.055(6) -0.016(5) 0.005(5) -0.013(6)
C(66) 0.049(6) 0.060(7) 0.043(6) -0.018(5) -0.003(5) -0.003(5)
C(67) 0.045(6) 0.087(9) 0.062(7) -0.028(6) 0.000(5) -0.007(6)
C(68) 0.056(7) 0.10(1) 0.067(8) -0.042(7) -0.004(6) -0.003(7)
C(69) 0.073(8) 0.082(9) 0.067(8) -0.049(7) -0.012(6) -0.014(6)
C(70) 0.066(7) 0.058(7) 0.063(7) -0.027(6) -0.007(6) -0.006(6)
C(71) 0.069(8) 0.068(9) 0.089(10) -0.003(7) 0.022(7) 0.001(7)
C(72) 0.13(1) 0.08(1) 0.09(1) -0.009(10) 0.017(10) 0.006(9)
C(73) 0.16(2) 0.09(1) 0.10(1) -0.02(1) 0.06(1) 0.01(1)
C(74) 0.13(2) 0.08(1) 0.14(2) -0.04(1) 0.05(1) -0.01(1)
C(75) 0.10(1) 0.064(9) 0.10(1) -0.032(8) 0.054(9) -0.021(8)
C(76) 0.065(8) 0.09(1) 0.11(1) -0.039(8) 0.039(8) -0.040(9)
C(77) 0.12(1) 0.15(2) 0.16(2) -0.10(1) 0.07(1) -0.06(1)
C(78) 0.08(1) 0.22(2) 0.17(2) -0.10(1) 0.05(1) -0.12(2)
C(79) 0.07(1) 0.23(2) 0.15(2) -0.09(1) 0.03(1) -0.09(2)
C(80) 0.046(7) 0.15(1) 0.11(1) -0.045(8) 0.017(7) -0.07(1)
C(81) 0.25(4) 0.28(5) 0.32(4) -0.11(4) -0.04(3) 0.13(4)
C(82) 0.17(5) 0.17(5) 0.5(1) -0.02(4) 0.09(6) 0.00(7)
C(83) 0.31(6) 0.30(6) 0.28(4) 0.17(5) -0.12(4) -0.20(4)
C(84) 0.25(3) 0.29(4) 0.28(4) -0.11(3) 0.05(3) -0.03(3)

loop_
_atom_type_symbol
_atom_type_description
_atom_type_scat_dispersion_real
_atom_type_scat_dispersion_imag
_atom_type_scat_source
C C 0.003 0.002
;International Tables for Crystallography
(1992, Vol. C, Tables 4.2.6.8 and 6.1.1.1)
;
H H 0.000 0.000
;International Tables for Crystallography
(1992, Vol. C, Table 6.1.1.2)
;
N N 0.006 0.003
;International Tables for Crystallography
(1992, Vol. C, Tables 4.2.6.8 and 6.1.1.1)
;
O O 0.011 0.006
;International Tables for Crystallography
(1992, Vol. C, Tables 4.2.6.8 and 6.1.1.1)
;
Cl Cl 0.148 0.159
;International Tables for Crystallography
(1992, Vol. C, Tables 4.2.6.8 and 6.1.1.1)
;
Ru Ru -1.259 0.836
;International Tables for Crystallography
(1992, Vol. C, Tables 4.2.6.8 and 6.1.1.1)
;

loop_
_geom_angle_atom_site_label_1
_geom_angle_atom_site_label_2
_geom_angle_atom_site_label_3
_geom_angle
_geom_angle_site_symmetry_1
_geom_angle_site_symmetry_2
_geom_angle_site_symmetry_3
_geom_angle_publ_flag
N(1) Ru(1) N(2) 78.6(3) 1_555 1_555 1_555 yes
N(1) Ru(1) N(5) 96.4(3) 1_555 1_555 1_555 yes
N(1) Ru(1) N(6) 172.1(3) 1_555 1_555 1_555 yes
N(1) Ru(1) N(7) 94.5(3) 1_555 1_555 1_555 yes
N(1) Ru(1) N(8) 88.2(3) 1_555 1_555 1_555 yes
N(2) Ru(1) N(5) 91.7(3) 1_555 1_555 1_555 yes
N(2) Ru(1) N(6) 95.1(3) 1_555 1_555 1_555 yes
N(2) Ru(1) N(7) 170.1(3) 1_555 1_555 1_555 yes
N(2) Ru(1) N(8) 93.5(3) 1_555 1_555 1_555 yes
N(5) Ru(1) N(6) 78.9(3) 1_555 1_555 1_555 yes
N(5) Ru(1) N(7) 96.2(3) 1_555 1_555 1_555 yes
N(5) Ru(1) N(8) 173.7(3) 1_555 1_555 1_555 yes
N(6) Ru(1) N(7) 92.2(3) 1_555 1_555 1_555 yes
N(6) Ru(1) N(8) 97.1(3) 1_555 1_555 1_555 yes
N(7) Ru(1) N(8) 79.0(3) 1_555 1_555 1_555 yes
N(9) Ru(2) N(10) 77.7(3) 1_555 1_555 1_555 yes
N(9) Ru(2) N(13) 97.2(3) 1_555 1_555 1_555 yes
N(9) Ru(2) N(14) 90.7(3) 1_555 1_555 1_555 yes
N(9) Ru(2) N(15) 171.8(3) 1_555 1_555 1_555 yes
N(9) Ru(2) N(16) 96.4(4) 1_555 1_555 1_555 yes
N(10) Ru(2) N(13) 173.7(3) 1_555 1_555 1_555 yes
N(10) Ru(2) N(14) 97.5(3) 1_555 1_555 1_555 yes
N(10) Ru(2) N(15) 95.4(3) 1_555 1_555 1_555 yes
N(10) Ru(2) N(16) 91.2(3) 1_555 1_555 1_555 yes
N(13) Ru(2) N(14) 78.7(3) 1_555 1_555 1_555 yes
N(13) Ru(2) N(15) 90.0(3) 1_555 1_555 1_555 yes
N(13) Ru(2) N(16) 93.1(3) 1_555 1_555 1_555 yes
N(14) Ru(2) N(15) 94.6(3) 1_555 1_555 1_555 yes
N(14) Ru(2) N(16) 169.8(4) 1_555 1_555 1_555 yes
N(15) Ru(2) N(16) 79.2(4) 1_555 1_555 1_555 yes
O(1) Cl(1) O(2) 109.2(6) 1_555 1_555 1_555 yes
O(1) Cl(1) O(3) 111.8(6) 1_555 1_555 1_555 yes
O(1) Cl(1) O(4) 110.2(7) 1_555 1_555 1_555 yes
O(2) Cl(1) O(3) 108.4(7) 1_555 1_555 1_555 yes
O(2) Cl(1) O(4) 107.7(7) 1_555 1_555 1_555 yes
O(3) Cl(1) O(4) 109.4(6) 1_555 1_555 1_555 yes
O(5) Cl(2) O(6) 111.5(10) 1_555 1_555 1_555 yes
O(5) Cl(2) O(7) 109.9(9) 1_555 1_555 1_555 yes
O(5) Cl(2) O(8) 112(1) 1_555 1_555 1_555 yes
O(6) Cl(2) O(7) 103(1) 1_555 1_555 1_555 yes
O(6) Cl(2) O(8) 109(1) 1_555 1_555 1_555 yes
O(7) Cl(2) O(8) 109(1) 1_555 1_555 1_555 yes
O(9) Cl(3) O(10) 102(1) 1_555 1_555 1_555 yes
O(9) Cl(3) O(11) 111(1) 1_555 1_555 1_555 yes
O(9) Cl(3) O(12) 111(1) 1_555 1_555 1_555 yes
O(10) Cl(3) O(11) 118(1) 1_555 1_555 1_555 yes
O(10) Cl(3) O(12) 104.6(9) 1_555 1_555 1_555 yes
O(11) Cl(3) O(12) 107.5(8) 1_555 1_555 1_555 yes
O(13) Cl(4) O(14) 109.4(10) 1_555 1_555 1_555 yes
O(13) Cl(4) O(15) 111.3(6) 1_555 1_555 1_555 yes
O(13) Cl(4) O(16) 109.4(8) 1_555 1_555 1_555 yes
O(14) Cl(4) O(15) 106.5(7) 1_555 1_555 1_555 yes
O(14) Cl(4) O(16) 108.4(9) 1_555 1_555 1_555 yes
O(15) Cl(4) O(16) 111.8(6) 1_555 1_555 1_555 yes
Ru(1) N(1) C(1) 127.0(6) 1_555 1_555 1_555 yes
Ru(1) N(1) C(5) 115.2(5) 1_555 1_555 1_555 yes
C(1) N(1) C(5) 117.8(7) 1_555 1_555 1_555 yes
Ru(1) N(2) C(6) 115.5(6) 1_555 1_555 1_555 yes
Ru(1) N(2) C(10) 126.6(6) 1_555 1_555 1_555 yes
C(6) N(2) C(10) 117.6(8) 1_555 1_555 1_555 yes
C(14) N(3) C(15) 116.6(8) 1_555 1_555 1_555 yes
C(13) N(4) C(20) 117.4(8) 1_555 1_555 1_555 yes
Ru(1) N(5) C(26) 115.5(6) 1_555 1_555 1_555 yes
Ru(1) N(5) C(30) 126.1(6) 1_555 1_555 1_555 yes
C(26) N(5) C(30) 118.4(8) 1_555 1_555 1_555 yes
Ru(1) N(6) C(21) 126.9(6) 1_555 1_555 1_555 yes
Ru(1) N(6) C(25) 115.6(6) 1_555 1_555 1_555 yes
C(21) N(6) C(25) 117.4(8) 1_555 1_555 1_555 yes
Ru(1) N(7) C(31) 126.2(8) 1_555 1_555 1_555 yes
Ru(1) N(7) C(35) 115.8(7) 1_555 1_555 1_555 yes
C(31) N(7) C(35) 117.2(10) 1_555 1_555 1_555 yes
Ru(1) N(8) C(36) 115.1(7) 1_555 1_555 1_555 yes
Ru(1) N(8) C(40) 125.5(7) 1_555 1_555 1_555 yes
C(36) N(8) C(40) 119.5(10) 1_555 1_555 1_555 yes
Ru(2) N(9) C(41) 126.9(8) 1_555 1_555 1_555 yes
Ru(2) N(9) C(45) 117.0(6) 1_555 1_555 1_555 yes
C(41) N(9) C(45) 116.1(9) 1_555 1_555 1_555 yes
Ru(2) N(10) C(46) 117.0(6) 1_555 1_555 1_555 yes
Ru(2) N(10) C(50) 126.1(7) 1_555 1_555 1_555 yes
C(46) N(10) C(50) 116.9(8) 1_555 1_555 1_555 yes
C(54) N(11) C(55) 120(1) 1_555 1_555 1_555 yes
C(53) N(12) C(60) 118(1) 1_555 1_555 1_555 yes
Ru(2) N(13) C(61) 127.1(7) 1_555 1_555 1_555 yes
Ru(2) N(13) C(65) 116.6(6) 1_555 1_555 1_555 yes
C(61) N(13) C(65) 116.3(9) 1_555 1_555 1_555 yes
Ru(2) N(14) C(66) 114.9(6) 1_555 1_555 1_555 yes
Ru(2) N(14) C(70) 125.5(7) 1_555 1_555 1_555 yes
C(66) N(14) C(70) 119.5(8) 1_555 1_555 1_555 yes
Ru(2) N(15) C(71) 126.7(8) 1_555 1_555 1_555 yes
Ru(2) N(15) C(75) 115.9(9) 1_555 1_555 1_555 yes
C(71) N(15) C(75) 117(1) 1_555 1_555 1_555 yes
Ru(2) N(16) C(76) 114.7(9) 1_555 1_555 1_555 yes
Ru(2) N(16) C(80) 124.9(9) 1_555 1_555 1_555 yes
C(76) N(16) C(80) 120(1) 1_555 1_555 1_555 yes
N(1) C(1) C(2) 123.4(9) 1_555 1_555 1_555 yes
N(1) C(1) H(13) 118.1(8) 1_555 1_555 1_555 no
C(2) C(1) H(13) 118.4(9) 1_555 1_555 1_555 no
C(1) C(2) C(3) 120.2(9) 1_555 1_555 1_555 yes
C(1) C(2) H(14) 119(1) 1_555 1_555 1_555 no
C(3) C(2) H(14) 120.2(9) 1_555 1_555 1_555 no
C(2) C(3) C(4) 117.5(8) 1_555 1_555 1_555 yes
C(2) C(3) C(11) 115.1(9) 1_555 1_555 1_555 yes
C(4) C(3) C(11) 127.4(9) 1_555 1_555 1_555 yes
C(3) C(4) C(5) 119.2(9) 1_555 1_555 1_555 yes
C(3) C(4) C(13) 125.5(8) 1_555 1_555 1_555 yes
C(5) C(4) C(13) 115.3(7) 1_555 1_555 1_555 yes
N(1) C(5) C(4) 121.8(8) 1_555 1_555 1_555 yes
N(1) C(5) C(6) 115.3(7) 1_555 1_555 1_555 yes
C(4) C(5) C(6) 123.0(8) 1_555 1_555 1_555 yes
N(2) C(6) C(5) 114.8(8) 1_555 1_555 1_555 yes
N(2) C(6) C(7) 122.3(8) 1_555 1_555 1_555 yes
C(5) C(6) C(7) 122.8(8) 1_555 1_555 1_555 yes
C(6) C(7) C(8) 118.5(8) 1_555 1_555 1_555 yes
C(6) C(7) C(14) 116.0(8) 1_555 1_555 1_555 yes
C(8) C(7) C(14) 125.5(8) 1_555 1_555 1_555 yes
C(7) C(8) C(9) 117.9(9) 1_555 1_555 1_555 yes
C(7) C(8) C(12) 125.5(8) 1_555 1_555 1_555 yes
C(9) C(8) C(12) 116.6(8) 1_555 1_555 1_555 yes
C(8) C(9) C(10) 120.9(8) 1_555 1_555 1_555 yes
C(8) C(9) H(15) 119.2(10) 1_555 1_555 1_555 no
C(10) C(9) H(15) 119.9(9) 1_555 1_555 1_555 no
N(2) C(10) C(9) 122.8(8) 1_555 1_555 1_555 yes
N(2) C(10) H(16) 118.4(9) 1_555 1_555 1_555 no
C(9) C(10) H(16) 118.8(9) 1_555 1_555 1_555 no
C(3) C(11) H(1) 110.1(9) 1_555 1_555 1_555 no
C(3) C(11) H(2) 110.2(9) 1_555 1_555 1_555 no
C(3) C(11) H(3) 112.4(10) 1_555 1_555 1_555 no
H(1) C(11) H(2) 106(1) 1_555 1_555 1_555 no
H(1) C(11) H(3) 108.3(10) 1_555 1_555 1_555 no
H(2) C(11) H(3) 109(1) 1_555 1_555 1_555 no
C(8) C(12) H(4) 111.2(8) 1_555 1_555 1_555 no
C(8) C(12) H(5) 111.0(8) 1_555 1_555 1_555 no
C(8) C(12) H(6) 111.8(9) 1_555 1_555 1_555 no
H(4) C(12) H(5) 106.6(9) 1_555 1_555 1_555 no
H(4) C(12) H(6) 108.0(9) 1_555 1_555 1_555 no
H(5) C(12) H(6) 108.1(9) 1_555 1_555 1_555 no
N(4) C(13) C(4) 117.2(8) 1_555 1_555 1_555 yes
N(4) C(13) C(14) 120.9(9) 1_555 1_555 1_555 yes
C(4) C(13) C(14) 121.8(7) 1_555 1_555 1_555 yes
N(3) C(14) C(7) 116.8(8) 1_555 1_555 1_555 yes
N(3) C(14) C(13) 122.2(8) 1_555 1_555 1_555 yes
C(7) C(14) C(13) 121.0(8) 1_555 1_555 1_555 yes
N(3) C(15) C(16) 118.7(9) 1_555 1_555 1_555 yes
N(3) C(15) C(20) 121.1(9) 1_555 1_555 1_555 yes
C(16) C(15) C(20) 120.1(8) 1_555 1_555 1_555 yes
C(15) C(16) C(17) 119.1(10) 1_555 1_555 1_555 yes
C(15) C(16) H(17) 120.3(9) 1_555 1_555 1_555 no
C(17) C(16) H(17) 120(1) 1_555 1_555 1_555 no
C(16) C(17) C(18) 121.0(10) 1_555 1_555 1_555 yes
C(16) C(17) H(18) 119(1) 1_555 1_555 1_555 no
C(18) C(17) H(18) 119.3(10) 1_555 1_555 1_555 no
C(17) C(18) C(19) 122.2(9) 1_555 1_555 1_555 yes
C(17) C(18) H(19) 119(1) 1_555 1_555 1_555 no
C(19) C(18) H(19) 118(1) 1_555 1_555 1_555 no
C(18) C(19) C(20) 119.2(10) 1_555 1_555 1_555 yes
C(18) C(19) H(20) 121.2(10) 1_555 1_555 1_555 no
C(20) C(19) H(20) 119(1) 1_555 1_555 1_555 no
N(4) C(20) C(15) 121.7(8) 1_555 1_555 1_555 yes
N(4) C(20) C(19) 119.9(9) 1_555 1_555 1_555 yes
C(15) C(20) C(19) 118.3(9) 1_555 1_555 1_555 yes
N(6) C(21) C(22) 123.5(9) 1_555 1_555 1_555 yes
N(6) C(21) H(29) 118.0(9) 1_555 1_555 1_555 no
C(22) C(21) H(29) 118.5(9) 1_555 1_555 1_555 no
C(21) C(22) C(23) 118.2(9) 1_555 1_555 1_555 yes
C(21) C(22) H(30) 121(1) 1_555 1_555 1_555 no
C(23) C(22) H(30) 120(1) 1_555 1_555 1_555 no
C(22) C(23) C(24) 120(1) 1_555 1_555 1_555 yes
C(22) C(23) H(31) 118(1) 1_555 1_555 1_555 no
C(24) C(23) H(31) 120(1) 1_555 1_555 1_555 no
C(23) C(24) C(25) 118(1) 1_555 1_555 1_555 yes
C(23) C(24) H(32) 120(1) 1_555 1_555 1_555 no
C(25) C(24) H(32) 120(1) 1_555 1_555 1_555 no
N(6) C(25) C(24) 122.1(9) 1_555 1_555 1_555 yes
N(6) C(25) C(26) 114.7(8) 1_555 1_555 1_555 yes
C(24) C(25) C(26) 123.2(9) 1_555 1_555 1_555 yes
N(5) C(26) C(25) 115.2(8) 1_555 1_555 1_555 yes
N(5) C(26) C(27) 121.1(9) 1_555 1_555 1_555 yes
C(25) C(26) C(27) 123.7(9) 1_555 1_555 1_555 yes
C(26) C(27) C(28) 118.8(10) 1_555 1_555 1_555 yes
C(26) C(27) H(33) 120(1) 1_555 1_555 1_555 no
C(28) C(27) H(33) 120(1) 1_555 1_555 1_555 no
C(27) C(28) C(29) 119(1) 1_555 1_555 1_555 yes
C(27) C(28) H(34) 119(1) 1_555 1_555 1_555 no
C(29) C(28) H(34) 121(1) 1_555 1_555 1_555 no
C(28) C(29) C(30) 118.9(10) 1_555 1_555 1_555 yes
C(28) C(29) H(35) 120(1) 1_555 1_555 1_555 no
C(30) C(29) H(35) 120(1) 1_555 1_555 1_555 no
N(5) C(30) C(29) 123.1(9) 1_555 1_555 1_555 yes
N(5) C(30) H(36) 118.7(9) 1_555 1_555 1_555 no
C(29) C(30) H(36) 118(1) 1_555 1_555 1_555 no
N(7) C(31) C(32) 123(1) 1_555 1_555 1_555 yes
N(7) C(31) H(21) 118(1) 1_555 1_555 1_555 no
C(32) C(31) H(21) 118(1) 1_555 1_555 1_555 no
C(31) C(32) C(33) 119(1) 1_555 1_555 1_555 yes
C(31) C(32) H(22) 121(1) 1_555 1_555 1_555 no
C(33) C(32) H(22) 119(1) 1_555 1_555 1_555 no
C(32) C(33) C(34) 118(1) 1_555 1_555 1_555 yes
C(32) C(33) H(23) 123(2) 1_555 1_555 1_555 no
C(34) C(33) H(23) 118(2) 1_555 1_555 1_555 no
C(33) C(34) C(35) 121(1) 1_555 1_555 1_555 yes
C(33) C(34) H(24) 120(1) 1_555 1_555 1_555 no
C(35) C(34) H(24) 117(1) 1_555 1_555 1_555 no
N(7) C(35) C(34) 120(1) 1_555 1_555 1_555 yes
N(7) C(35) C(36) 113.1(9) 1_555 1_555 1_555 yes
C(34) C(35) C(36) 126(1) 1_555 1_555 1_555 yes
N(8) C(36) C(35) 116.6(10) 1_555 1_555 1_555 yes
N(8) C(36) C(37) 119(1) 1_555 1_555 1_555 yes
C(35) C(36) C(37) 123(1) 1_555 1_555 1_555 yes
C(36) C(37) C(38) 118(1) 1_555 1_555 1_555 yes
C(36) C(37) H(25) 125(1) 1_555 1_555 1_555 no
C(38) C(37) H(25) 116(1) 1_555 1_555 1_555 no
C(37) C(38) C(39) 119(1) 1_555 1_555 1_555 yes
C(37) C(38) H(26) 123(2) 1_555 1_555 1_555 no
C(39) C(38) H(26) 116(2) 1_555 1_555 1_555 no
C(38) C(39) C(40) 120(1) 1_555 1_555 1_555 yes
C(38) C(39) H(27) 119(1) 1_555 1_555 1_555 no
C(40) C(39) H(27) 119(1) 1_555 1_555 1_555 no
N(8) C(40) C(39) 122(1) 1_555 1_555 1_555 yes
N(8) C(40) H(28) 119(1) 1_555 1_555 1_555 no
C(39) C(40) H(28) 118(1) 1_555 1_555 1_555 no
N(9) C(41) C(42) 121(1) 1_555 1_555 1_555 yes
N(9) C(41) H(39) 117(1) 1_555 1_555 1_555 no
C(42) C(41) H(39) 120(1) 1_555 1_555 1_555 no
C(41) C(42) C(43) 123(1) 1_555 1_555 1_555 yes
C(41) C(42) H(40) 116(1) 1_555 1_555 1_555 no
C(43) C(42) H(40) 120(1) 1_555 1_555 1_555 no
C(42) C(43) C(44) 117(1) 1_555 1_555 1_555 yes
C(42) C(43) C(51) 119(1) 1_555 1_555 1_555 yes
C(44) C(43) C(51) 122(1) 1_555 1_555 1_555 yes
C(43) C(44) C(45) 114(1) 1_555 1_555 1_555 yes
C(43) C(44) C(53) 125.8(10) 1_555 1_555 1_555 yes
C(45) C(44) C(53) 119.3(9) 1_555 1_555 1_555 yes
N(9) C(45) C(44) 126.2(9) 1_555 1_555 1_555 yes
N(9) C(45) C(46) 115.5(9) 1_555 1_555 1_555 yes
C(44) C(45) C(46) 118.4(10) 1_555 1_555 1_555 yes
N(10) C(46) C(45) 112.7(9) 1_555 1_555 1_555 yes
N(10) C(46) C(47) 123.9(9) 1_555 1_555 1_555 yes
C(45) C(46) C(47) 123.4(9) 1_555 1_555 1_555 yes
C(46) C(47) C(48) 117.7(9) 1_555 1_555 1_555 yes
C(46) C(47) C(54) 117.8(9) 1_555 1_555 1_555 yes
C(48) C(47) C(54) 124.5(9) 1_555 1_555 1_555 yes
C(47) C(48) C(49) 116.4(9) 1_555 1_555 1_555 yes
C(47) C(48) C(52) 124.7(9) 1_555 1_555 1_555 yes
C(49) C(48) C(52) 118.9(9) 1_555 1_555 1_555 yes
C(48) C(49) C(50) 123.5(9) 1_555 1_555 1_555 yes
C(48) C(49) H(37) 118(1) 1_555 1_555 1_555 no
C(50) C(49) H(37) 118(1) 1_555 1_555 1_555 no
N(10) C(50) C(49) 121.5(9) 1_555 1_555 1_555 yes
N(10) C(50) H(38) 119.4(10) 1_555 1_555 1_555 no
C(49) C(50) H(38) 119.1(9) 1_555 1_555 1_555 no
C(43) C(51) H(10) 111(1) 1_555 1_555 1_555 no
C(43) C(51) H(11) 112(1) 1_555 1_555 1_555 no
C(43) C(51) H(12) 110(1) 1_555 1_555 1_555 no
H(10) C(51) H(11) 108(1) 1_555 1_555 1_555 no
H(10) C(51) H(12) 106(1) 1_555 1_555 1_555 no
H(11) C(51) H(12) 107(1) 1_555 1_555 1_555 no
C(48) C(52) H(7) 111.3(9) 1_555 1_555 1_555 no
C(48) C(52) H(8) 110.2(9) 1_555 1_555 1_555 no
C(48) C(52) H(9) 110.2(9) 1_555 1_555 1_555 no
H(7) C(52) H(8) 108(1) 1_555 1_555 1_555 no
H(7) C(52) H(9) 108(1) 1_555 1_555 1_555 no
H(8) C(52) H(9) 107(1) 1_555 1_555 1_555 no
N(12) C(53) C(44) 119(1) 1_555 1_555 1_555 yes
N(12) C(53) C(54) 120(1) 1_555 1_555 1_555 yes
C(44) C(53) C(54) 120.8(10) 1_555 1_555 1_555 yes
N(11) C(54) C(47) 119.6(9) 1_555 1_555 1_555 yes
N(11) C(54) C(53) 120.2(9) 1_555 1_555 1_555 yes
C(47) C(54) C(53) 120(1) 1_555 1_555 1_555 yes
N(11) C(55) C(56) 122(1) 1_555 1_555 1_555 yes
N(11) C(55) C(60) 119(1) 1_555 1_555 1_555 yes
C(56) C(55) C(60) 118(1) 1_555 1_555 1_555 yes
C(55) C(56) C(57) 123(1) 1_555 1_555 1_555 yes
C(55) C(56) H(41) 120(1) 1_555 1_555 1_555 no
C(57) C(56) H(41) 116(1) 1_555 1_555 1_555 no
C(56) C(57) C(58) 118(1) 1_555 1_555 1_555 yes
C(56) C(57) H(42) 120(1) 1_555 1_555 1_555 no
C(58) C(57) H(42) 121(1) 1_555 1_555 1_555 no
C(57) C(58) C(59) 120(1) 1_555 1_555 1_555 yes
C(57) C(58) H(43) 116(1) 1_555 1_555 1_555 no
C(59) C(58) H(43) 122(1) 1_555 1_555 1_555 no
C(58) C(59) C(60) 120(1) 1_555 1_555 1_555 yes
C(58) C(59) H(44) 117(1) 1_555 1_555 1_555 no
C(60) C(59) H(44) 121(1) 1_555 1_555 1_555 no
N(12) C(60) C(55) 120(1) 1_555 1_555 1_555 yes
N(12) C(60) C(59) 120(1) 1_555 1_555 1_555 yes
C(55) C(60) C(59) 118(1) 1_555 1_555 1_555 yes
N(13) C(61) C(62) 123(1) 1_555 1_555 1_555 yes
N(13) C(61) H(57) 117(1) 1_555 1_555 1_555 no
C(62) C(61) H(57) 118(1) 1_555 1_555 1_555 no
C(61) C(62) C(63) 120(1) 1_555 1_555 1_555 yes
C(61) C(62) H(58) 120(1) 1_555 1_555 1_555 no
C(63) C(62) H(58) 119(1) 1_555 1_555 1_555 no
C(62) C(63) C(64) 117(1) 1_555 1_555 1_555 yes
C(62) C(63) H(59) 121(1) 1_555 1_555 1_555 no
C(64) C(63) H(59) 121(1) 1_555 1_555 1_555 no
C(63) C(64) C(65) 120.9(10) 1_555 1_555 1_555 yes
C(63) C(64) H(60) 119(1) 1_555 1_555 1_555 no
C(65) C(64) H(60) 119(1) 1_555 1_555 1_555 no
N(13) C(65) C(64) 122.0(9) 1_555 1_555 1_555 yes
N(13) C(65) C(66) 112.7(9) 1_555 1_555 1_555 yes
C(64) C(65) C(66) 125.3(9) 1_555 1_555 1_555 yes
N(14) C(66) C(65) 117.0(8) 1_555 1_555 1_555 yes
N(14) C(66) C(67) 120.2(9) 1_555 1_555 1_555 yes
C(65) C(66) C(67) 122.8(9) 1_555 1_555 1_555 yes
C(66) C(67) C(68) 120.8(10) 1_555 1_555 1_555 yes
C(66) C(67) H(53) 119(1) 1_555 1_555 1_555 no
C(68) C(67) H(53) 119.9(10) 1_555 1_555 1_555 no
C(67) C(68) C(69) 117.0(9) 1_555 1_555 1_555 yes
C(67) C(68) H(54) 122(1) 1_555 1_555 1_555 no
C(69) C(68) H(54) 121(1) 1_555 1_555 1_555 no
C(68) C(69) C(70) 121.1(10) 1_555 1_555 1_555 yes
C(68) C(69) H(55) 119(1) 1_555 1_555 1_555 no
C(70) C(69) H(55) 119(1) 1_555 1_555 1_555 no
N(14) C(70) C(69) 121.3(10) 1_555 1_555 1_555 yes
N(14) C(70) H(56) 118.9(10) 1_555 1_555 1_555 no
C(69) C(70) H(56) 119(1) 1_555 1_555 1_555 no
N(15) C(71) C(72) 123(1) 1_555 1_555 1_555 yes
N(15) C(71) H(45) 116(1) 1_555 1_555 1_555 no
C(72) C(71) H(45) 119(1) 1_555 1_555 1_555 no
C(71) C(72) C(73) 118(1) 1_555 1_555 1_555 yes
C(71) C(72) H(46) 121(1) 1_555 1_555 1_555 no
C(73) C(72) H(46) 120(1) 1_555 1_555 1_555 no
C(72) C(73) C(74) 119(1) 1_555 1_555 1_555 yes
C(72) C(73) H(47) 120(2) 1_555 1_555 1_555 no
C(74) C(73) H(47) 120(2) 1_555 1_555 1_555 no
C(73) C(74) C(75) 120(1) 1_555 1_555 1_555 yes
C(73) C(74) H(48) 120(1) 1_555 1_555 1_555 no
C(75) C(74) H(48) 119(2) 1_555 1_555 1_555 no
N(15) C(75) C(74) 121(1) 1_555 1_555 1_555 yes
N(15) C(75) C(76) 113(1) 1_555 1_555 1_555 yes
C(74) C(75) C(76) 125(1) 1_555 1_555 1_555 yes
N(16) C(76) C(75) 115(1) 1_555 1_555 1_555 yes
N(16) C(76) C(77) 120(1) 1_555 1_555 1_555 yes
C(75) C(76) C(77) 123(1) 1_555 1_555 1_555 yes
C(76) C(77) C(78) 117(1) 1_555 1_555 1_555 yes
C(76) C(77) H(52) 127(1) 1_555 1_555 1_555 no
C(78) C(77) H(52) 115(1) 1_555 1_555 1_555 no
C(77) C(78) C(79) 121(1) 1_555 1_555 1_555 yes
C(77) C(78) H(49) 127(2) 1_555 1_555 1_555 no
C(79) C(78) H(49) 110(2) 1_555 1_555 1_555 no
C(78) C(79) C(80) 117(1) 1_555 1_555 1_555 yes
C(78) C(79) H(50) 125(1) 1_555 1_555 1_555 no
C(80) C(79) H(50) 116(1) 1_555 1_555 1_555 no
N(16) C(80) C(79) 122(1) 1_555 1_555 1_555 yes
N(16) C(80) H(51) 117(1) 1_555 1_555 1_555 no
C(79) C(80) H(51) 119(1) 1_555 1_555 1_555 no
C(82) C(81) H(61) 98(4) 1_555 1_555 1_555 no
C(82) C(81) H(62) 108(5) 1_555 1_555 1_555 no
C(82) C(81) H(63) 125(4) 1_555 1_555 1_555 no
H(61) C(81) H(62) 99(3) 1_555 1_555 1_555 no
H(61) C(81) H(63) 105(4) 1_555 1_555 1_555 no
H(62) C(81) H(63) 114(3) 1_555 1_555 1_555 no
N(17) C(82) C(81) 168(6) 1_555 1_555 1_555 yes
N(17) C(82) H(64) 95(4) 1_555 1_555 1_555 no
N(17) C(82) H(65) 105(4) 1_555 1_555 1_555 no
C(81) C(82) H(64) 75(4) 1_555 1_555 1_555 no
C(81) C(82) H(65) 82(3) 1_555 1_555 1_555 no
H(64) C(82) H(65) 94(3) 1_555 1_555 1_555 no

loop_
_geom_bond_atom_site_label_1
_geom_bond_atom_site_label_2
_geom_bond_distance
_geom_bond_site_symmetry_1
_geom_bond_site_symmetry_2
_geom_bond_publ_flag
Ru(1) N(1) 2.050(7) 1_555 1_555 yes
Ru(1) N(2) 2.049(7) 1_555 1_555 yes
Ru(1) N(5) 2.061(7) 1_555 1_555 yes
Ru(1) N(6) 2.048(7) 1_555 1_555 yes
Ru(1) N(7) 2.035(8) 1_555 1_555 yes
Ru(1) N(8) 2.057(8) 1_555 1_555 yes
Ru(2) N(9) 2.053(8) 1_555 1_555 yes
Ru(2) N(10) 2.055(7) 1_555 1_555 yes
Ru(2) N(13) 2.062(8) 1_555 1_555 yes
Ru(2) N(14) 2.065(7) 1_555 1_555 yes
Ru(2) N(15) 2.034(10) 1_555 1_555 yes
Ru(2) N(16) 2.062(8) 1_555 1_555 yes
Cl(1) O(1) 1.372(9) 1_555 1_555 yes
Cl(1) O(2) 1.378(8) 1_555 1_555 yes
Cl(1) O(3) 1.396(9) 1_555 1_555 yes
Cl(1) O(4) 1.385(8) 1_555 1_555 yes
Cl(2) O(5) 1.34(1) 1_555 1_555 yes
Cl(2) O(6) 1.36(1) 1_555 1_555 yes
Cl(2) O(7) 1.36(1) 1_555 1_555 yes
Cl(2) O(8) 1.35(1) 1_555 1_555 yes
Cl(3) O(9) 1.24(2) 1_555 1_555 yes
Cl(3) O(10) 1.28(1) 1_555 1_555 yes
Cl(3) O(11) 1.29(1) 1_555 1_555 yes
Cl(3) O(12) 1.44(1) 1_555 1_555 yes
Cl(4) O(13) 1.352(9) 1_555 1_555 yes
Cl(4) O(14) 1.37(1) 1_555 1_555 yes
Cl(4) O(15) 1.388(7) 1_555 1_555 yes
Cl(4) O(16) 1.372(10) 1_555 1_555 yes
N(1) C(1) 1.30(1) 1_555 1_555 yes
N(1) C(5) 1.37(1) 1_555 1_555 yes
N(2) C(6) 1.372(10) 1_555 1_555 yes
N(2) C(10) 1.36(1) 1_555 1_555 yes
N(3) C(14) 1.33(1) 1_555 1_555 yes
N(3) C(15) 1.36(1) 1_555 1_555 yes
N(4) C(13) 1.340(10) 1_555 1_555 yes
N(4) C(20) 1.33(1) 1_555 1_555 yes
N(5) C(26) 1.34(1) 1_555 1_555 yes
N(5) C(30) 1.34(1) 1_555 1_555 yes
N(6) C(21) 1.35(1) 1_555 1_555 yes
N(6) C(25) 1.36(1) 1_555 1_555 yes
N(7) C(31) 1.35(1) 1_555 1_555 yes
N(7) C(35) 1.39(1) 1_555 1_555 yes
N(8) C(36) 1.34(1) 1_555 1_555 yes
N(8) C(40) 1.34(1) 1_555 1_555 yes
N(9) C(41) 1.36(1) 1_555 1_555 yes
N(9) C(45) 1.34(1) 1_555 1_555 yes
N(10) C(46) 1.38(1) 1_555 1_555 yes
N(10) C(50) 1.35(1) 1_555 1_555 yes
N(11) C(54) 1.30(1) 1_555 1_555 yes
N(11) C(55) 1.31(1) 1_555 1_555 yes
N(12) C(53) 1.31(1) 1_555 1_555 yes
N(12) C(60) 1.33(1) 1_555 1_555 yes
N(13) C(61) 1.36(1) 1_555 1_555 yes
N(13) C(65) 1.37(1) 1_555 1_555 yes
N(14) C(66) 1.35(1) 1_555 1_555 yes
N(14) C(70) 1.34(1) 1_555 1_555 yes
N(15) C(71) 1.37(1) 1_555 1_555 yes
N(15) C(75) 1.36(1) 1_555 1_555 yes
N(16) C(76) 1.33(2) 1_555 1_555 yes
N(16) C(80) 1.33(1) 1_555 1_555 yes
N(17) C(82) 1.26(4) 1_555 1_555 yes
C(1) C(2) 1.39(1) 1_555 1_555 yes
C(2) C(3) 1.38(1) 1_555 1_555 yes
C(3) C(4) 1.39(1) 1_555 1_555 yes
C(3) C(11) 1.52(1) 1_555 1_555 yes
C(4) C(5) 1.40(1) 1_555 1_555 yes
C(4) C(13) 1.48(1) 1_555 1_555 yes
C(5) C(6) 1.43(1) 1_555 1_555 yes
C(6) C(7) 1.40(1) 1_555 1_555 yes
C(7) C(8) 1.41(1) 1_555 1_555 yes
C(7) C(14) 1.48(1) 1_555 1_555 yes
C(8) C(9) 1.39(1) 1_555 1_555 yes
C(8) C(12) 1.52(1) 1_555 1_555 yes
C(9) C(10) 1.36(1) 1_555 1_555 yes
C(13) C(14) 1.41(1) 1_555 1_555 yes
C(15) C(16) 1.44(1) 1_555 1_555 yes
C(15) C(20) 1.40(1) 1_555 1_555 yes
C(16) C(17) 1.35(1) 1_555 1_555 yes
C(17) C(18) 1.38(1) 1_555 1_555 yes
C(18) C(19) 1.36(1) 1_555 1_555 yes
C(19) C(20) 1.43(1) 1_555 1_555 yes
C(21) C(22) 1.37(1) 1_555 1_555 yes
C(22) C(23) 1.37(1) 1_555 1_555 yes
C(23) C(24) 1.38(1) 1_555 1_555 yes
C(24) C(25) 1.38(1) 1_555 1_555 yes
C(25) C(26) 1.47(1) 1_555 1_555 yes
C(26) C(27) 1.39(1) 1_555 1_555 yes
C(27) C(28) 1.39(1) 1_555 1_555 yes
C(28) C(29) 1.35(1) 1_555 1_555 yes
C(29) C(30) 1.38(1) 1_555 1_555 yes
C(31) C(32) 1.36(2) 1_555 1_555 yes
C(32) C(33) 1.40(2) 1_555 1_555 yes
C(33) C(34) 1.34(2) 1_555 1_555 yes
C(34) C(35) 1.38(2) 1_555 1_555 yes
C(35) C(36) 1.46(2) 1_555 1_555 yes
C(36) C(37) 1.40(2) 1_555 1_555 yes
C(37) C(38) 1.41(2) 1_555 1_555 yes
C(38) C(39) 1.31(2) 1_555 1_555 yes
C(39) C(40) 1.38(2) 1_555 1_555 yes
C(41) C(42) 1.39(1) 1_555 1_555 yes
C(42) C(43) 1.34(2) 1_555 1_555 yes
C(43) C(44) 1.45(1) 1_555 1_555 yes
C(43) C(51) 1.52(2) 1_555 1_555 yes
C(44) C(45) 1.43(1) 1_555 1_555 yes
C(44) C(53) 1.44(1) 1_555 1_555 yes
C(45) C(46) 1.47(1) 1_555 1_555 yes
C(46) C(47) 1.40(1) 1_555 1_555 yes
C(47) C(48) 1.43(1) 1_555 1_555 yes
C(47) C(54) 1.44(1) 1_555 1_555 yes
C(48) C(49) 1.37(1) 1_555 1_555 yes
C(48) C(52) 1.49(1) 1_555 1_555 yes
C(49) C(50) 1.38(1) 1_555 1_555 yes
C(53) C(54) 1.45(1) 1_555 1_555 yes
C(55) C(56) 1.36(2) 1_555 1_555 yes
C(55) C(60) 1.44(2) 1_555 1_555 yes
C(56) C(57) 1.35(2) 1_555 1_555 yes
C(57) C(58) 1.43(2) 1_555 1_555 yes
C(58) C(59) 1.34(2) 1_555 1_555 yes
C(59) C(60) 1.41(2) 1_555 1_555 yes
C(61) C(62) 1.35(1) 1_555 1_555 yes
C(62) C(63) 1.38(2) 1_555 1_555 yes
C(63) C(64) 1.39(1) 1_555 1_555 yes
C(64) C(65) 1.36(1) 1_555 1_555 yes
C(65) C(66) 1.47(1) 1_555 1_555 yes
C(66) C(67) 1.41(1) 1_555 1_555 yes
C(67) C(68) 1.38(1) 1_555 1_555 yes
C(68) C(69) 1.38(1) 1_555 1_555 yes
C(69) C(70) 1.39(1) 1_555 1_555 yes
C(71) C(72) 1.36(2) 1_555 1_555 yes
C(72) C(73) 1.39(2) 1_555 1_555 yes
C(73) C(74) 1.38(2) 1_555 1_555 yes
C(74) C(75) 1.37(2) 1_555 1_555 yes
C(75) C(76) 1.48(2) 1_555 1_555 yes
C(76) C(77) 1.41(2) 1_555 1_555 yes
C(77) C(78) 1.40(2) 1_555 1_555 yes
C(78) C(79) 1.36(3) 1_555 1_555 yes
C(79) C(80) 1.37(2) 1_555 1_555 yes
C(81) C(82) 1.25(4) 1_555 1_555 yes

loop_
_geom_contact_atom_site_label_1
_geom_contact_atom_site_label_2
_geom_contact_distance
_geom_contact_site_symmetry_1
_geom_contact_site_symmetry_2
_geom_contact_publ_flag
O(1) C(19) 3.53(1) 1_555 2_765 ?
O(2) C(31) 3.34(2) 1_555 1_555 ?
O(2) C(30) 3.37(2) 1_555 1_555 ?
O(2) C(27) 3.41(1) 1_555 2_766 ?
O(2) C(29) 3.51(2) 1_555 1_555 ?
O(2) C(24) 3.52(1) 1_555 2_766 ?
O(2) C(32) 3.59(2) 1_555 1_555 ?
O(3) C(30) 3.37(1) 1_555 1_555 ?
O(3) C(29) 3.38(1) 1_555 1_555 ?
O(3) C(57) 3.49(2) 1_555 1_555 ?
O(3) C(78) 3.54(2) 1_555 1_565 ?
O(4) C(58) 3.32(2) 1_555 2_765 ?
O(4) C(1) 3.37(1) 1_555 1_555 ?
O(4) C(64) 3.39(1) 1_555 1_465 ?
O(4) C(2) 3.48(1) 1_555 1_555 ?
O(4) C(59) 3.50(2) 1_555 2_765 ?
O(4) C(67) 3.51(1) 1_555 1_465 ?
O(5) C(37) 3.48(2) 1_555 1_555 ?
O(5) C(34) 3.57(2) 1_555 1_555 ?
O(5) C(74) 3.57(2) 1_555 1_465 ?
O(6) C(74) 3.29(2) 1_555 1_465 ?
O(6) C(28) 3.30(2) 1_555 1_455 ?
O(6) C(32) 3.43(2) 1_555 2_666 ?
O(7) C(29) 3.36(2) 1_555 1_455 ?
O(7) C(77) 3.47(2) 1_555 1_465 ?
O(7) O(18) 3.56(4) 1_555 1_555 ?
O(8) O(20) 3.10(2) 1_555 1_555 ?
O(8) O(18) 3.10(4) 1_555 1_555 ?
O(8) C(72) 3.46(2) 1_555 2_756 ?
O(8) O(17) 3.56(3) 1_555 1_555 ?
O(9) N(17) 2.84(3) 1_555 1_555 ?
O(9) C(41) 3.13(2) 1_555 2_755 ?
O(9) C(82) 3.38(5) 1_555 1_555 ?
O(9) C(42) 3.44(3) 1_555 2_755 ?
O(9) O(19) 3.44(3) 1_555 1_555 ?
O(10) C(16) 3.22(2) 1_555 2_755 ?
O(10) C(79) 3.36(2) 1_555 2_755 ?
O(10) C(80) 3.39(2) 1_555 2_755 ?
O(10) C(17) 3.41(2) 1_555 2_755 ?
O(10) C(3) 3.59(2) 1_555 1_555 ?
O(11) C(37) 3.16(2) 1_555 1_555 ?
O(11) C(63) 3.34(2) 1_555 1_465 ?
O(11) C(36) 3.37(2) 1_555 1_555 ?
O(11) C(38) 3.47(2) 1_555 1_555 ?
O(11) C(62) 3.53(2) 1_555 1_465 ?
O(12) C(79) 3.41(2) 1_555 2_755 ?
O(12) C(63) 3.41(2) 1_555 1_465 ?
O(12) C(2) 3.46(2) 1_555 1_555 ?
O(12) C(81) 3.48(4) 1_555 2_665 ?
O(12) C(11) 3.56(2) 1_555 1_555 ?
O(13) O(13) 3.24(2) 1_555 2_956 ?
O(13) C(10) 3.26(1) 1_555 2_856 ?
O(13) C(9) 3.35(1) 1_555 2_856 ?
O(13) C(10) 3.58(1) 1_555 1_655 ?
O(14) C(40) 3.44(2) 1_555 1_655 ?
O(14) C(49) 3.50(2) 1_555 2_856 ?
O(14) C(39) 3.55(2) 1_555 1_655 ?
O(14) C(83) 3.57(4) 1_555 1_655 ?
O(15) C(68) 3.34(1) 1_555 1_555 ?
O(15) C(18) 3.44(1) 1_555 2_855 ?
O(15) C(40) 3.48(2) 1_555 1_655 ?
O(15) C(9) 3.51(1) 1_555 1_655 ?
O(16) O(20) 3.06(2) 1_555 2_756 ?
O(16) C(68) 3.54(2) 1_555 1_555 ?
O(16) C(24) 3.59(2) 1_555 2_856 ?
O(17) O(18) 2.90(4) 1_555 1_555 ?
O(17) C(84) 2.91(5) 1_555 1_555 ?
O(17) C(38) 3.45(2) 1_555 1_555 ?
O(18) N(17) 2.54(4) 1_555 1_555 ?
O(18) C(82) 2.93(6) 1_555 1_555 ?
O(18) O(19) 3.15(3) 1_555 1_555 ?
O(18) N(11) 3.27(2) 1_555 1_455 ?
O(18) C(54) 3.30(2) 1_555 1_455 ?
O(18) C(38) 3.40(2) 1_555 1_555 ?
O(18) C(47) 3.50(3) 1_555 1_455 ?
O(19) C(43) 2.77(2) 1_555 2_755 ?
O(19) C(41) 2.77(2) 1_555 2_755 ?
O(19) C(51) 3.01(2) 1_555 2_755 ?
O(19) C(82) 3.50(4) 1_555 1_555 ?
O(19) C(44) 3.56(1) 1_555 1_455 ?
O(20) C(71) 3.42(2) 1_555 2_756 ?
O(20) C(68) 3.49(2) 1_555 2_756 ?
O(20) C(69) 3.54(2) 1_555 2_756 ?
O(20) C(72) 3.59(2) 1_555 2_756 ?
N(4) C(59) 3.52(1) 1_555 1_555 ?
N(4) C(60) 3.56(1) 1_555 1_555 ?
N(17) C(84) 2.91(5) 1_555 1_555 ?
N(17) C(42) 3.52(2) 1_555 2_755 ?
C(3) C(57) 3.54(2) 1_555 1_555 ?
C(8) C(48) 3.53(1) 1_555 1_555 ?
C(9) C(48) 3.58(1) 1_555 1_555 ?
C(11) C(58) 3.49(2) 1_555 1_555 ?
C(11) C(79) 3.56(2) 1_555 2_755 ?
C(12) C(80) 3.38(2) 1_555 1_555 ?
C(12) C(79) 3.57(2) 1_555 1_555 ?
C(13) C(60) 3.60(1) 1_555 1_555 ?
C(14) C(17) 3.52(1) 1_555 2_755 ?
C(15) C(15) 3.51(2) 1_555 2_755 ?
C(23) C(77) 3.43(2) 1_555 2_756 ?
C(33) C(71) 3.51(2) 1_555 1_465 ?
C(33) C(72) 3.52(2) 1_555 1_465 ?
C(33) C(64) 3.53(2) 1_555 1_465 ?
C(33) C(65) 3.56(2) 1_555 1_465 ?
C(38) C(84) 3.41(3) 1_555 1_555 ?
C(44) C(84) 3.47(3) 1_555 1_655 ?
C(45) C(84) 3.38(3) 1_555 1_655 ?
C(46) C(84) 3.19(3) 1_555 1_655 ?
C(47) C(84) 3.10(3) 1_555 1_655 ?
C(53) C(84) 3.39(3) 1_555 1_655 ?
C(54) C(84) 3.17(3) 1_555 1_655 ?
C(83) C(83) 3.39(10) 1_555 2_656 ?
